data_7033110
loop_
_publ_author_name
'Zhao, Shu-Na'
'Song, Xue-Zhi'
'Zhu, Min'
'Meng, Xing'
'Wu, Lan-Lan'
'Song, Shu-Yan'
'Wang, Cheng'
'Zhang, Hong-Jie'

_publ_section_title
;
 Assembly of three coordination polymers based on a sulfonic-carboxylic
 ligand showing high proton conductivity.
;
_journal_issue 3
_journal_name_full 'Dalton transactions (Cambridge, England : 2003)'
_journal_page_first 948
_journal_page_last 954
_journal_paper_doi 10.1039/c4dt02870h
_journal_volume 44
_journal_year 2015
_chemical_formula_sum 'C24 H34 Cu N4 O14 S2'
_chemical_formula_weight 730.21
_chemical_name_systematic
;
 ?
;
_space_group_IT_number 14
_symmetry_cell_setting monoclinic
_symmetry_space_group_name_Hall '-P 2yn'
_symmetry_space_group_name_H-M 'P 1 21/n 1'
_atom_sites_solution_hydrogens geom
_atom_sites_solution_primary direct
_atom_sites_solution_secondary difmap
_audit_creation_method SHELXL-97
_cell_angle_alpha 90.00
_cell_angle_beta 93.760(2)
_cell_angle_gamma 90.00
_cell_formula_units_Z 2
_cell_length_a 8.6325(9)
_cell_length_b 12.8807(14)
_cell_length_c 14.7075(16)
_cell_measurement_reflns_used 1731
_cell_measurement_temperature 293(2)
_cell_measurement_theta_max 24.27
_cell_measurement_theta_min 2.66
_cell_volume 1631.8(3)
_computing_cell_refinement 'Bruker SMART'
_computing_data_collection 'Bruker SMART'
_computing_data_reduction 'Bruker SAINT'
_computing_molecular_graphics SHELXP-97
_computing_publication_material SHELXTL
_computing_structure_refinement 'SHELXL-97 (Sheldrick, 1997)'
_computing_structure_solution 'SHELXS-97 (Sheldrick, 1990)'
_diffrn_ambient_temperature 293(2)
_diffrn_detector_area_resol_mean 9.00cm
_diffrn_measured_fraction_theta_full 0.999
_diffrn_measured_fraction_theta_max 0.999
_diffrn_measurement_device_type 'CCD area detector'
_diffrn_measurement_method 'phi and omega scans'
_diffrn_radiation_monochromator graphite
_diffrn_radiation_source 'fine-focus sealed tube'
_diffrn_radiation_type MoK\a
_diffrn_radiation_wavelength 0.71073
_diffrn_reflns_av_R_equivalents 0.0683
_diffrn_reflns_av_unetI/netI 0.0695
_diffrn_reflns_limit_h_max 9
_diffrn_reflns_limit_h_min -10
_diffrn_reflns_limit_k_max 14
_diffrn_reflns_limit_k_min -15
_diffrn_reflns_limit_l_max 17
_diffrn_reflns_limit_l_min -17
_diffrn_reflns_number 8885
_diffrn_reflns_theta_full 24.67
_diffrn_reflns_theta_max 24.67
_diffrn_reflns_theta_min 2.10
_diffrn_standards_decay_% none
_diffrn_standards_interval_count none
_diffrn_standards_interval_time none
_diffrn_standards_number none
_exptl_absorpt_coefficient_mu 0.867
_exptl_absorpt_correction_T_max 0.828
_exptl_absorpt_correction_T_min 0.746
_exptl_absorpt_correction_type multi-scan
_exptl_crystal_colour blue
_exptl_crystal_density_diffrn 1.486
_exptl_crystal_density_method 'not measured'
_exptl_crystal_description block
_exptl_crystal_F_000 758
_exptl_crystal_size_max 0.32
_exptl_crystal_size_mid 0.24
_exptl_crystal_size_min 0.20
_refine_diff_density_max 0.423
_refine_diff_density_min -0.376
_refine_diff_density_rms 0.077
_refine_ls_extinction_method none
_refine_ls_goodness_of_fit_ref 1.064
_refine_ls_hydrogen_treatment mixed
_refine_ls_matrix_type full
_refine_ls_number_parameters 217
_refine_ls_number_reflns 2766
_refine_ls_number_restraints 0
_refine_ls_restrained_S_all 1.064
_refine_ls_R_factor_all 0.0876
_refine_ls_R_factor_gt 0.0520
_refine_ls_shift/su_max 0.006
_refine_ls_shift/su_mean 0.000
_refine_ls_structure_factor_coef Fsqd
_refine_ls_weighting_details 'calc w=1/[\s^2^(Fo^2^)+(0.0697P)^2^+0.0000P] where P=(Fo^2^+2Fc^2^)/3'
_refine_ls_weighting_scheme calc
_refine_ls_wR_factor_gt 0.1270
_refine_ls_wR_factor_ref 0.1481
_reflns_number_gt 1784
_reflns_number_total 2766
_reflns_threshold_expression >2sigma(I)
_cod_data_source_file c4dt02870h2.cif
_cod_data_source_block Cu
_cod_depositor_comments
;
The following automatic conversions were performed:

'_symmetry_cell_setting' value 'Monoclinic' changed to 'monoclinic'
according to
/usr/data/users/saulius/crontab/automatic-downloads/rss-feeds/RSC/lib/dictionaries/cif_core.dic
dictionary named 'cif_core.dic' version 2.4.2 from
2011-04-26.

'_exptl_absorpt_correction_type' value 'Multi-scan'
changed to 'multi-scan' according to
/usr/data/users/saulius/crontab/automatic-downloads/rss-feeds/RSC/lib/dictionaries/cif_core.dic
dictionary named 'cif_core.dic' version 2.4.2 from 2011-04-26.

Automatic conversion script
Id: cif_fix_values 2827 2014-09-09 07:05:25Z andrius 

 Adding full bibliography for 7033108--7033110.cif.
;
_cod_original_sg_symbol_H-M P21/n
_cod_database_code 7033110

loop_
_symmetry_equiv_pos_as_xyz
'x, y, z'
'-x+1/2, y+1/2, -z+1/2'
'-x, -y, -z'
'x-1/2, -y-1/2, z-1/2'

loop_
_atom_site_label
_atom_site_type_symbol
_atom_site_fract_x
_atom_site_fract_y
_atom_site_fract_z
_atom_site_U_iso_or_equiv
_atom_site_adp_type
_atom_site_occupancy
_atom_site_symmetry_multiplicity
_atom_site_calc_flag
_atom_site_refinement_flags
C6 C 0.9691(5) 0.3561(3) 1.0123(3) 0.0323(10) Uani 1 1 d .
C7 C 1.0336(5) 0.3196(3) 0.9361(3) 0.0382(11) Uani 1 1 d .
H7 H 1.0339 0.2487 0.9242 0.046 Uiso 1 1 calc R
C8 C 1.0996(5) 0.3890(4) 0.8757(3) 0.0381(11) Uani 1 1 d .
C9 C 1.0974(5) 0.4933(3) 0.8907(3) 0.0356(11) Uani 1 1 d .
H9 H 1.1392 0.5380 0.8491 0.043 Uiso 1 1 calc R
C10 C 1.0323(5) 0.5346(3) 0.9692(3) 0.0302(10) Uani 1 1 d .
C11 C 1.1713(6) 0.3521(4) 0.7917(3) 0.0519(14) Uani 1 1 d .
O1 O 1.1991(4) 0.0699(3) 1.0010(2) 0.0468(8) Uani 1 1 d .
O2 O 1.0471(4) -0.0425(3) 1.1269(2) 0.0471(9) Uani 1 1 d .
O3 O 0.8879(3) 0.1661(2) 1.04173(18) 0.0400(8) Uani 1 1 d .
O4 O 0.7461(4) 0.3019(2) 1.1114(2) 0.0538(9) Uani 1 1 d .
O5 O 1.0076(4) 0.2655(3) 1.1675(2) 0.0601(10) Uani 1 1 d .
O6 O 1.1728(6) 0.2523(3) 0.7823(3) 0.0850(17) Uani 1 1 d .
O7 O 1.2258(6) 0.4105(3) 0.7389(3) 0.0906(15) Uani 1 1 d .
S1 S 0.89686(14) 0.26397(8) 1.08907(7) 0.0368(3) Uani 1 1 d .
Cu01 Cu 1.0000 0.0000 1.0000 0.0398(3) Uani 1 2 d S
N2 N 1.1123(5) -0.0065(4) 1.2736(3) 0.0643(13) Uani 1 1 d .
N1 N 1.4195(5) 0.1144(4) 0.9394(3) 0.0587(12) Uani 1 1 d .
C3 C 1.2931(6) 0.0597(4) 0.9416(3) 0.0456(12) Uani 1 1 d .
C4 C 1.0737(7) 0.0164(5) 1.1892(4) 0.0588(16) Uani 1 1 d .
C2 C 1.5291(6) 0.0999(6) 0.8677(4) 0.086(2) Uani 1 1 d .
H2A H 1.6149 0.1468 0.8779 0.129 Uiso 1 1 calc R
H2B H 1.4772 0.1137 0.8093 0.129 Uiso 1 1 calc R
H2C H 1.5666 0.0297 0.8693 0.129 Uiso 1 1 calc R
C5 C 1.1332(9) -0.1109(6) 1.3004(5) 0.109(3) Uani 1 1 d .
H5A H 1.1616 -0.1139 1.3646 0.163 Uiso 1 1 calc R
H5B H 1.2141 -0.1414 1.2674 0.163 Uiso 1 1 calc R
H5C H 1.0383 -0.1484 1.2875 0.163 Uiso 1 1 calc R
C1 C 1.4543(9) 0.1938(7) 1.0056(5) 0.115(3) Uani 1 1 d .
H1A H 1.5514 0.2259 0.9940 0.172 Uiso 1 1 calc R
H1B H 1.4613 0.1638 1.0654 0.172 Uiso 1 1 calc R
H1C H 1.3735 0.2452 1.0018 0.172 Uiso 1 1 calc R
C12 C 1.1354(11) 0.0728(7) 1.3437(5) 0.154(4) Uani 1 1 d .
H12A H 1.1630 0.0403 1.4013 0.231 Uiso 1 1 calc R
H12B H 1.0412 0.1116 1.3479 0.231 Uiso 1 1 calc R
H12C H 1.2172 0.1187 1.3283 0.231 Uiso 1 1 calc R
H3 H 1.284(5) 0.005(3) 0.897(3) 0.040(13) Uiso 1 1 d .
H4 H 1.065(5) 0.078(4) 1.177(3) 0.047(16) Uiso 1 1 d .
H13 H 1.202(8) 0.232(5) 0.737(5) 0.10(3) Uiso 1 1 d .

loop_
_atom_site_aniso_label
_atom_site_aniso_U_11
_atom_site_aniso_U_22
_atom_site_aniso_U_33
_atom_site_aniso_U_23
_atom_site_aniso_U_13
_atom_site_aniso_U_12
C6 0.043(3) 0.031(3) 0.024(2) -0.0018(19) 0.0142(18) -0.004(2)
C7 0.057(3) 0.025(3) 0.035(3) -0.003(2) 0.020(2) -0.002(2)
C8 0.055(3) 0.034(3) 0.028(2) -0.001(2) 0.021(2) -0.001(2)
C9 0.049(3) 0.032(3) 0.028(2) -0.0010(19) 0.0199(19) -0.004(2)
C10 0.035(2) 0.026(2) 0.031(2) 0.0024(18) 0.0119(18) 0.0020(19)
C11 0.084(4) 0.034(3) 0.041(3) -0.004(2) 0.036(3) 0.001(3)
O1 0.053(2) 0.048(2) 0.0411(18) -0.0093(16) 0.0148(15) -0.0086(17)
O2 0.068(2) 0.041(2) 0.0338(18) -0.0022(16) 0.0103(15) -0.0006(17)
O3 0.062(2) 0.0238(17) 0.0366(17) -0.0049(13) 0.0177(14) -0.0058(15)
O4 0.059(2) 0.0337(19) 0.074(2) -0.0015(17) 0.0407(18) -0.0041(16)
O5 0.097(3) 0.045(2) 0.037(2) 0.0073(16) -0.0081(18) -0.015(2)
O6 0.163(5) 0.031(2) 0.071(3) -0.0097(19) 0.084(3) 0.000(2)
O7 0.173(4) 0.040(2) 0.069(3) 0.002(2) 0.087(3) 0.002(3)
S1 0.0553(8) 0.0261(6) 0.0311(6) -0.0009(5) 0.0185(5) -0.0063(5)
Cu01 0.0479(5) 0.0416(5) 0.0311(5) 0.0006(4) 0.0116(3) -0.0039(4)
N2 0.069(3) 0.085(4) 0.037(3) -0.007(3) -0.007(2) 0.023(3)
N1 0.049(3) 0.071(3) 0.057(3) 0.014(2) 0.009(2) -0.007(2)
C3 0.049(3) 0.047(3) 0.041(3) -0.007(3) 0.007(2) -0.001(3)
C4 0.074(4) 0.049(4) 0.052(4) 0.004(3) -0.002(3) 0.021(3)
C2 0.055(4) 0.126(6) 0.079(4) 0.032(4) 0.027(3) -0.010(4)
C5 0.140(7) 0.111(7) 0.074(5) 0.038(5) -0.004(4) -0.014(5)
C1 0.102(5) 0.130(7) 0.114(6) -0.039(6) 0.016(4) -0.068(5)
C12 0.227(10) 0.141(8) 0.083(6) -0.055(6) -0.073(6) 0.070(7)

loop_
_atom_type_symbol
_atom_type_description
_atom_type_scat_dispersion_real
_atom_type_scat_dispersion_imag
_atom_type_scat_source
C C 0.0033 0.0016 'International Tables Vol C Tables 4.2.6.8 and 6.1.1.4'
H H 0.0000 0.0000 'International Tables Vol C Tables 4.2.6.8 and 6.1.1.4'
O O 0.0106 0.0060 'International Tables Vol C Tables 4.2.6.8 and 6.1.1.4'
S S 0.1246 0.1234 'International Tables Vol C Tables 4.2.6.8 and 6.1.1.4'
Cu Cu 0.3201 1.2651 'International Tables Vol C Tables 4.2.6.8 and 6.1.1.4'
N N 0.0061 0.0033 'International Tables Vol C Tables 4.2.6.8 and 6.1.1.4'

loop_
_geom_angle_atom_site_label_1
_geom_angle_atom_site_label_2
_geom_angle_atom_site_label_3
_geom_angle
_geom_angle_site_symmetry_1
_geom_angle_site_symmetry_3
C7 C6 C10 120.2(4) . 3_767
C7 C6 S1 118.0(3) . .
C10 C6 S1 121.8(3) 3_767 .
C6 C7 C8 120.1(4) . .
C9 C8 C7 120.9(4) . .
C9 C8 C11 117.3(4) . .
C7 C8 C11 121.7(4) . .
C8 C9 C10 120.8(4) . .
C10 C10 C9 118.6(5) 3_767 .
C10 C10 C6 119.3(5) 3_767 3_767
C9 C10 C6 122.1(4) . 3_767
O7 C11 O6 123.3(4) . .
O7 C11 C8 122.4(4) . .
O6 C11 C8 114.3(4) . .
C3 O1 Cu01 124.6(3) . .
C4 O2 Cu01 124.6(4) . .
O3 S1 O4 112.64(19) . .
O3 S1 O5 114.1(2) . .
O4 S1 O5 111.8(2) . .
O3 S1 C6 106.65(18) . .
O4 S1 C6 106.08(19) . .
O5 S1 C6 104.8(2) . .
O1 Cu01 O1 180.0 . 3_757
O1 Cu01 O2 89.67(13) . .
O1 Cu01 O2 90.33(13) 3_757 .
O1 Cu01 O2 90.33(13) . 3_757
O1 Cu01 O2 89.67(13) 3_757 3_757
O2 Cu01 O2 180.000(1) . 3_757
C4 N2 C5 120.3(6) . .
C4 N2 C12 122.1(6) . .
C5 N2 C12 117.5(6) . .
C3 N1 C1 120.7(5) . .
C3 N1 C2 121.8(5) . .
C1 N1 C2 117.5(5) . .
O1 C3 N1 123.3(5) . .
O2 C4 N2 127.6(6) . .

loop_
_geom_bond_atom_site_label_1
_geom_bond_atom_site_label_2
_geom_bond_distance
_geom_bond_site_symmetry_2
C6 C7 1.367(5) .
C6 C10 1.434(6) 3_767
C6 S1 1.779(4) .
C7 C8 1.408(6) .
C8 C9 1.361(6) .
C8 C11 1.496(6) .
C9 C10 1.420(5) .
C10 C10 1.412(8) 3_767
C10 C6 1.434(6) 3_767
C11 O7 1.199(5) .
C11 O6 1.293(6) .
O1 C3 1.238(5) .
O1 Cu01 1.939(3) .
O2 C4 1.201(7) .
O2 Cu01 1.962(3) .
O3 S1 1.439(3) .
O4 S1 1.448(3) .
O5 S1 1.449(3) .
Cu01 O1 1.939(3) 3_757
Cu01 O2 1.962(3) 3_757
N2 C4 1.298(7) .
N2 C5 1.409(8) .
N2 C12 1.456(8) .
N1 C3 1.301(6) .
N1 C1 1.430(8) .
N1 C2 1.475(6) .
